data_4080993
loop_
_publ_author_name
'Karwasara, Surendar'
'Sharma, Mahendra Kumar'
'Tripathi, Rupali'
'Nagendran, Selvarajan'

_publ_section_title
;
 Synthesis and Reactivity ofN-Aminotroponiminatogermylenepyrrole and Its
 Derivatives
;
_journal_issue 14
_journal_name_full Organometallics
_journal_page_first 3830
_journal_paper_doi 10.1021/om4003158
_journal_volume 32
_journal_year 2013
_chemical_formula_moiety 'C21 H28 Ge N2 Se2'
_chemical_formula_sum 'C21 H28 Ge N2 Se2'
_chemical_formula_weight 538.98
_chemical_name_systematic
; 
 ? 
;
_space_group_IT_number 2
_symmetry_cell_setting triclinic
_symmetry_space_group_name_Hall '-P 1'
_symmetry_space_group_name_H-M 'P -1'
_atom_sites_solution_hydrogens geom
_atom_sites_solution_primary direct
_atom_sites_solution_secondary difmap
_audit_creation_method SHELXL-97
_cell_angle_alpha 110.415(5)
_cell_angle_beta 93.409(5)
_cell_angle_gamma 94.023(5)
_cell_formula_units_Z 2
_cell_length_a 9.043(3)
_cell_length_b 9.873(3)
_cell_length_c 13.788(4)
_cell_measurement_reflns_used 1529
_cell_measurement_temperature 273(2)
_cell_measurement_theta_max 25.000
_cell_measurement_theta_min 2.27
_cell_volume 1146.2(6)
_computing_cell_refinement 'Bruker SMART'
_computing_data_collection 'Bruker SMART'
_computing_data_reduction 'Bruker SAINT'
_computing_molecular_graphics 'Bruker SHELXTL'
_computing_publication_material 'Bruker SHELXTL'
_computing_structure_refinement 'SHELXL-97 (Sheldrick, 1997)'
_computing_structure_solution 'SHELXS-97 (Sheldrick, 1990)'
_diffrn_ambient_temperature 273(2)
_diffrn_measured_fraction_theta_full 0.757
_diffrn_measured_fraction_theta_max 0.757
_diffrn_measurement_device_type 'CCD area detector'
_diffrn_measurement_method 'phi and omega scans'
_diffrn_radiation_monochromator graphite
_diffrn_radiation_source 'fine-focus sealed tube'
_diffrn_radiation_type MoK\a
_diffrn_radiation_wavelength 0.71073
_diffrn_reflns_av_R_equivalents 0.0328
_diffrn_reflns_av_sigmaI/netI 0.1317
_diffrn_reflns_limit_h_max 10
_diffrn_reflns_limit_h_min -10
_diffrn_reflns_limit_k_max 11
_diffrn_reflns_limit_k_min -11
_diffrn_reflns_limit_l_max 16
_diffrn_reflns_limit_l_min -11
_diffrn_reflns_number 4550
_diffrn_reflns_theta_full 25.00
_diffrn_reflns_theta_max 25.00
_diffrn_reflns_theta_min 1.58
_exptl_absorpt_coefficient_mu 4.519
_exptl_absorpt_correction_T_max 0.286
_exptl_absorpt_correction_T_min 0.140
_exptl_absorpt_correction_type multi-scan
_exptl_absorpt_process_details '(SADABS; Bruker, 2000)'
_exptl_crystal_colour yellow
_exptl_crystal_density_diffrn 1.562
_exptl_crystal_density_method 'not measured'
_exptl_crystal_description block
_exptl_crystal_F_000 536.0
_exptl_crystal_size_max 0.476
_exptl_crystal_size_mid 0.388
_exptl_crystal_size_min 0.277
_refine_diff_density_max 0.400
_refine_diff_density_min -0.344
_refine_diff_density_rms 0.068
_refine_ls_extinction_method none
_refine_ls_goodness_of_fit_ref 0.797
_refine_ls_hydrogen_treatment constr
_refine_ls_matrix_type full
_refine_ls_number_parameters 239
_refine_ls_number_reflns 4052
_refine_ls_number_restraints 0
_refine_ls_restrained_S_all 0.797
_refine_ls_R_factor_all 0.0943
_refine_ls_R_factor_gt 0.0513
_refine_ls_shift/su_max 0.001
_refine_ls_shift/su_mean 0.000
_refine_ls_structure_factor_coef Fsqd
_refine_ls_weighting_details 'calc w=1/[\s^2^(Fo^2^)+(0.0351P)^2^+0.0000P] where P=(Fo^2^+2Fc^2^)/3'
_refine_ls_weighting_scheme calc
_refine_ls_wR_factor_gt 0.1011
_refine_ls_wR_factor_ref 0.1102
_reflns_number_gt 1572
_reflns_number_total 4052
_reflns_threshold_expression >2sigma(I)
_cod_data_source_file om4003158_si_002.cif
_cod_data_source_block 10
_cod_depositor_comments
;
The following automatic conversions were performed:

'_symmetry_cell_setting' value 'Triclinic' changed to 'triclinic'
according to /home/saulius/struct/CIF-dictionaries/cif_core.dic
dictionary named 'cif_core.dic' version 2.4.2 from 2011-04-26.

Automatic conversion script
Id: cif_fix_values 1891 2012-01-12 08:04:46Z andrius 
;
_cod_database_code 4080993

loop_
_symmetry_equiv_pos_as_xyz
'x, y, z'
'-x, -y, -z'

loop_
_atom_site_label
_atom_site_type_symbol
_atom_site_fract_x
_atom_site_fract_y
_atom_site_fract_z
_atom_site_U_iso_or_equiv
_atom_site_adp_type
_atom_site_occupancy
_atom_site_symmetry_multiplicity
_atom_site_calc_flag
_atom_site_refinement_flags
Ge1 Ge 1.12446(8) 0.26671(10) 0.72211(7) 0.0525(3) Uani 1 1 d .
Se1 Se 1.31386(9) 0.15378(11) 0.75255(9) 0.0738(3) Uani 1 1 d .
Se2 Se 1.08515(11) 0.25521(12) 0.54805(8) 0.0784(3) Uani 1 1 d .
N1 N 1.1059(6) 0.4605(6) 0.8147(5) 0.0472(16) Uani 1 1 d .
N2 N 0.9312(6) 0.2290(7) 0.7563(5) 0.0495(17) Uani 1 1 d .
C7 C 0.8673(7) 0.3494(9) 0.8107(6) 0.047(2) Uani 1 1 d .
C11 C 0.8121(9) 0.0147(10) 0.7909(8) 0.070(3) Uani 1 1 d .
H11 H 0.7724 0.0854 0.8505 0.084 Uiso 1 1 calc R
C1 C 0.9752(8) 0.4801(9) 0.8522(6) 0.051(2) Uani 1 1 d .
C3 C 0.8139(10) 0.6592(9) 0.9666(6) 0.065(2) Uani 1 1 d .
H3 H 0.8233 0.7527 1.0159 0.078 Uiso 1 1 calc R
C6 C 0.7152(8) 0.3444(10) 0.8233(7) 0.061(2) Uani 1 1 d .
H6 H 0.6623 0.2550 0.7865 0.073 Uiso 1 1 calc R
C10 C 1.2362(8) 0.6975(10) 0.8177(7) 0.064(3) Uani 1 1 d .
H10 H 1.1345 0.7251 0.8150 0.077 Uiso 1 1 calc R
C2 C 0.9436(8) 0.6100(9) 0.9229(6) 0.055(2) Uani 1 1 d .
H2 H 1.0256 0.6789 0.9463 0.066 Uiso 1 1 calc R
C8 C 1.2351(8) 0.5673(9) 0.8549(7) 0.057(2) Uani 1 1 d .
H8A H 1.3241 0.5189 0.8349 0.068 Uiso 1 1 calc R
H8B H 1.2399 0.6038 0.9302 0.068 Uiso 1 1 calc R
C16 C 0.8820(9) 0.2969(12) 0.5476(7) 0.072(3) Uani 1 1 d .
C5 C 0.6310(8) 0.4470(11) 0.8797(7) 0.064(2) Uani 1 1 d .
H5 H 0.5294 0.4190 0.8728 0.077 Uiso 1 1 calc R
C18 C 0.8422(13) 0.4408(11) 0.5891(8) 0.087(3) Uani 1 1 d .
H18 H 0.9157 0.5185 0.6135 0.105 Uiso 1 1 calc R
C9 C 0.8475(8) 0.0875(9) 0.7111(7) 0.061(2) Uani 1 1 d .
H9A H 0.9037 0.0243 0.6589 0.074 Uiso 1 1 calc R
H9B H 0.7547 0.0976 0.6764 0.074 Uiso 1 1 calc R
C4 C 0.6752(9) 0.5877(11) 0.9463(8) 0.071(3) Uani 1 1 d .
H4 H 0.6007 0.6396 0.9814 0.085 Uiso 1 1 calc R
C17 C 0.7688(13) 0.1853(12) 0.5043(8) 0.088(3) Uani 1 1 d .
H17 H 0.7897 0.0900 0.4710 0.105 Uiso 1 1 calc R
C19 C 0.6243(14) 0.2209(15) 0.5125(10) 0.101(4) Uani 1 1 d .
H19 H 0.5484 0.1455 0.4878 0.122 Uiso 1 1 calc R
C13 C 1.3329(11) 0.8234(10) 0.8916(9) 0.104(4) Uani 1 1 d .
H13A H 1.4333 0.7983 0.8943 0.156 Uiso 1 1 calc R
H13B H 1.2980 0.8486 0.9595 0.156 Uiso 1 1 calc R
H13C H 1.3299 0.9046 0.8688 0.156 Uiso 1 1 calc R
C20 C 0.6972(17) 0.4648(14) 0.5932(10) 0.111(4) Uani 1 1 d .
H20 H 0.6711 0.5588 0.6240 0.133 Uiso 1 1 calc R
C21 C 0.5869(13) 0.3504(18) 0.5518(11) 0.107(5) Uani 1 1 d .
H21 H 0.4871 0.3674 0.5525 0.128 Uiso 1 1 calc R
C14 C 0.9439(12) -0.0335(14) 0.8269(11) 0.127(5) Uani 1 1 d .
H14A H 0.9235 -0.0622 0.8849 0.191 Uiso 1 1 calc R
H14B H 1.0225 0.0443 0.8481 0.191 Uiso 1 1 calc R
H14C H 0.9737 -0.1146 0.7718 0.191 Uiso 1 1 calc R
C12 C 1.2888(12) 0.6571(12) 0.7103(8) 0.107(4) Uani 1 1 d .
H12A H 1.2823 0.7371 0.6864 0.160 Uiso 1 1 calc R
H12B H 1.2274 0.5739 0.6636 0.160 Uiso 1 1 calc R
H12C H 1.3902 0.6345 0.7124 0.160 Uiso 1 1 calc R
C15 C 0.6951(14) -0.1123(15) 0.7407(11) 0.152(6) Uani 1 1 d .
H15A H 0.7354 -0.1853 0.6854 0.227 Uiso 1 1 calc R
H15B H 0.6102 -0.0796 0.7132 0.227 Uiso 1 1 calc R
H15C H 0.6654 -0.1523 0.7915 0.227 Uiso 1 1 calc R

loop_
_atom_site_aniso_label
_atom_site_aniso_U_11
_atom_site_aniso_U_22
_atom_site_aniso_U_33
_atom_site_aniso_U_23
_atom_site_aniso_U_13
_atom_site_aniso_U_12
Ge1 0.0527(5) 0.0448(5) 0.0574(6) 0.0128(5) 0.0157(4) 0.0074(4)
Se1 0.0573(5) 0.0585(7) 0.0971(8) 0.0137(6) 0.0112(5) 0.0182(5)
Se2 0.0997(7) 0.0773(8) 0.0542(6) 0.0145(6) 0.0255(5) 0.0133(6)
N1 0.041(3) 0.046(4) 0.057(4) 0.022(4) 0.001(3) 0.004(3)
N2 0.044(3) 0.045(4) 0.064(5) 0.024(4) 0.011(3) 0.004(3)
C7 0.049(4) 0.054(5) 0.047(5) 0.028(5) 0.001(4) 0.008(4)
C11 0.077(6) 0.059(6) 0.086(7) 0.041(6) 0.000(5) 0.002(5)
C1 0.064(5) 0.046(5) 0.047(5) 0.019(5) 0.010(4) 0.007(4)
C3 0.102(7) 0.037(5) 0.055(6) 0.005(4) 0.039(5) 0.023(5)
C6 0.063(5) 0.057(6) 0.070(6) 0.030(6) 0.015(5) 0.007(4)
C10 0.042(4) 0.077(7) 0.089(7) 0.052(7) -0.010(5) -0.001(4)
C2 0.057(5) 0.050(6) 0.057(5) 0.017(5) 0.011(4) 0.005(4)
C8 0.048(4) 0.042(5) 0.078(6) 0.016(5) 0.023(4) 0.008(4)
C16 0.077(6) 0.095(8) 0.055(6) 0.040(7) -0.002(5) 0.013(6)
C5 0.050(5) 0.079(8) 0.073(7) 0.033(6) 0.011(5) 0.020(5)
C18 0.129(9) 0.060(7) 0.078(8) 0.028(7) 0.011(7) 0.024(7)
C9 0.055(5) 0.063(6) 0.059(6) 0.015(5) 0.003(4) -0.006(4)
C4 0.066(6) 0.077(8) 0.085(8) 0.040(7) 0.036(5) 0.033(5)
C17 0.122(9) 0.069(8) 0.068(7) 0.024(7) -0.008(7) -0.003(7)
C19 0.109(9) 0.103(11) 0.104(10) 0.054(10) 0.006(8) 0.005(8)
C13 0.127(9) 0.046(7) 0.131(10) 0.030(7) 0.000(8) -0.027(7)
C20 0.162(13) 0.078(10) 0.100(10) 0.030(9) 0.034(9) 0.057(10)
C21 0.102(9) 0.133(13) 0.110(11) 0.074(12) -0.011(8) 0.032(9)
C14 0.123(9) 0.125(11) 0.170(14) 0.102(12) -0.007(9) -0.002(8)
C12 0.149(10) 0.083(9) 0.085(8) 0.025(7) 0.039(7) -0.010(7)
C15 0.148(11) 0.115(12) 0.191(16) 0.074(12) -0.013(11) -0.070(10)

loop_
_atom_type_symbol
_atom_type_description
_atom_type_scat_dispersion_real
_atom_type_scat_dispersion_imag
_atom_type_scat_source
C C 0.0033 0.0016 'International Tables Vol C Tables 4.2.6.8 and 6.1.1.4'
H H 0.0000 0.0000 'International Tables Vol C Tables 4.2.6.8 and 6.1.1.4'
N N 0.0061 0.0033 'International Tables Vol C Tables 4.2.6.8 and 6.1.1.4'
Ge Ge 0.1547 1.8001 'International Tables Vol C Tables 4.2.6.8 and 6.1.1.4'
Se Se -0.0929 2.2259 'International Tables Vol C Tables 4.2.6.8 and 6.1.1.4'

loop_
_geom_angle_atom_site_label_1
_geom_angle_atom_site_label_2
_geom_angle_atom_site_label_3
_geom_angle
N2 Ge1 N1 83.6(3)
N2 Ge1 Se1 122.64(16)
N1 Ge1 Se1 118.76(15)
N2 Ge1 Se2 103.28(18)
N1 Ge1 Se2 109.56(15)
Se1 Ge1 Se2 114.54(5)
C16 Se2 Ge1 98.9(2)
C1 N1 C8 122.9(7)
C1 N1 Ge1 114.6(5)
C8 N1 Ge1 121.5(4)
C7 N2 C9 122.3(6)
C7 N2 Ge1 114.3(5)
C9 N2 Ge1 122.4(6)
N2 C7 C6 121.4(7)
N2 C7 C1 112.7(6)
C6 C7 C1 125.9(8)
C14 C11 C15 110.4(9)
C14 C11 C9 110.9(7)
C15 C11 C9 108.9(8)
C14 C11 H11 108.9
C15 C11 H11 108.9
C9 C11 H11 108.9
N1 C1 C2 122.8(7)
N1 C1 C7 113.4(8)
C2 C1 C7 123.8(7)
C4 C3 C2 128.0(9)
C4 C3 H3 116.0
C2 C3 H3 116.0
C5 C6 C7 131.3(9)
C5 C6 H6 114.3
C7 C6 H6 114.3
C13 C10 C12 110.2(7)
C13 C10 C8 110.3(7)
C12 C10 C8 110.6(9)
C13 C10 H10 108.6
C12 C10 H10 108.6
C8 C10 H10 108.6
C1 C2 C3 133.0(8)
C1 C2 H2 113.5
C3 C2 H2 113.5
N1 C8 C10 115.1(6)
N1 C8 H8A 108.5
C10 C8 H8A 108.5
N1 C8 H8B 108.5
C10 C8 H8B 108.5
H8A C8 H8B 107.5
C17 C16 C18 118.1(9)
C17 C16 Se2 120.2(9)
C18 C16 Se2 121.7(8)
C6 C5 C4 129.1(8)
C6 C5 H5 115.5
C4 C5 H5 115.5
C20 C18 C16 119.8(11)
C20 C18 H18 120.1
C16 C18 H18 120.1
N2 C9 C11 113.9(7)
N2 C9 H9A 108.8
C11 C9 H9A 108.8
N2 C9 H9B 108.8
C11 C9 H9B 108.8
H9A C9 H9B 107.7
C3 C4 C5 128.1(8)
C3 C4 H4 116.0
C5 C4 H4 116.0
C19 C17 C16 117.5(11)
C19 C17 H17 121.2
C16 C17 H17 121.2
C21 C19 C17 124.7(13)
C21 C19 H19 117.6
C17 C19 H19 117.6
C10 C13 H13A 109.5
C10 C13 H13B 109.5
H13A C13 H13B 109.5
C10 C13 H13C 109.5
H13A C13 H13C 109.5
H13B C13 H13C 109.5
C18 C20 C21 120.5(12)
C18 C20 H20 119.7
C21 C20 H20 119.7
C19 C21 C20 119.1(12)
C19 C21 H21 120.4
C20 C21 H21 120.4
C11 C14 H14A 109.5
C11 C14 H14B 109.5
H14A C14 H14B 109.5
C11 C14 H14C 109.5
H14A C14 H14C 109.5
H14B C14 H14C 109.5
C10 C12 H12A 109.5
C10 C12 H12B 109.5
H12A C12 H12B 109.5
C10 C12 H12C 109.5
H12A C12 H12C 109.5
H12B C12 H12C 109.5
C11 C15 H15A 109.5
C11 C15 H15B 109.5
H15A C15 H15B 109.5
C11 C15 H15C 109.5
H15A C15 H15C 109.5
H15B C15 H15C 109.5

loop_
_geom_bond_atom_site_label_1
_geom_bond_atom_site_label_2
_geom_bond_distance
Ge1 N2 1.883(5)
Ge1 N1 1.920(7)
Ge1 Se1 2.2050(12)
Ge1 Se2 2.3669(14)
Se2 C16 1.911(8)
N1 C1 1.318(9)
N1 C8 1.458(9)
N2 C7 1.355(10)
N2 C9 1.450(10)
C7 C6 1.396(9)
C7 C1 1.479(10)
C11 C14 1.437(11)
C11 C15 1.514(12)
C11 C9 1.546(9)
C11 H11 0.9800
C1 C2 1.374(11)
C3 C4 1.359(11)
C3 C2 1.391(10)
C3 H3 0.9300
C6 C5 1.357(12)
C6 H6 0.9300
C10 C13 1.485(12)
C10 C12 1.510(13)
C10 C8 1.541(9)
C10 H10 0.9800
C2 H2 0.9300
C8 H8A 0.9700
C8 H8B 0.9700
C16 C17 1.390(12)
C16 C18 1.415(14)
C5 C4 1.386(12)
C5 H5 0.9300
C18 C20 1.349(14)
C18 H18 0.9300
C9 H9A 0.9700
C9 H9B 0.9700
C4 H4 0.9300
C17 C19 1.378(13)
C17 H17 0.9300
C19 C21 1.281(17)
C19 H19 0.9300
C13 H13A 0.9600
C13 H13B 0.9600
C13 H13C 0.9600
C20 C21 1.386(15)
C20 H20 0.9300
C21 H21 0.9300
C14 H14A 0.9600
C14 H14B 0.9600
C14 H14C 0.9600
C12 H12A 0.9600
C12 H12B 0.9600
C12 H12C 0.9600
C15 H15A 0.9600
C15 H15B 0.9600
C15 H15C 0.9600

loop_
_geom_torsion_atom_site_label_1
_geom_torsion_atom_site_label_2
_geom_torsion_atom_site_label_3
_geom_torsion_atom_site_label_4
_geom_torsion
N2 Ge1 Se2 C16 23.7(4)
N1 Ge1 Se2 C16 -64.1(4)
Se1 Ge1 Se2 C16 159.5(3)
N2 Ge1 N1 C1 -3.6(5)
Se1 Ge1 N1 C1 -127.5(4)
Se2 Ge1 N1 C1 98.3(4)
N2 Ge1 N1 C8 165.2(5)
Se1 Ge1 N1 C8 41.3(5)
Se2 Ge1 N1 C8 -92.9(4)
N1 Ge1 N2 C7 9.7(5)
Se1 Ge1 N2 C7 129.9(4)
Se2 Ge1 N2 C7 -99.0(5)
N1 Ge1 N2 C9 178.1(5)
Se1 Ge1 N2 C9 -61.7(6)
Se2 Ge1 N2 C9 69.5(5)
C9 N2 C7 C6 -2.2(9)
Ge1 N2 C7 C6 166.3(5)
C9 N2 C7 C1 178.2(6)
Ge1 N2 C7 C1 -13.4(7)
C8 N1 C1 C2 8.6(10)
Ge1 N1 C1 C2 177.2(5)
C8 N1 C1 C7 -171.3(5)
Ge1 N1 C1 C7 -2.7(7)
N2 C7 C1 N1 10.4(8)
C6 C7 C1 N1 -169.2(6)
N2 C7 C1 C2 -169.5(6)
C6 C7 C1 C2 10.9(10)
N2 C7 C6 C5 174.6(7)
C1 C7 C6 C5 -5.8(12)
N1 C1 C2 C3 174.4(7)
C7 C1 C2 C3 -5.7(12)
C4 C3 C2 C1 -2.6(14)
C1 N1 C8 C10 -78.3(9)
Ge1 N1 C8 C10 113.9(7)
C13 C10 C8 N1 157.3(8)
C12 C10 C8 N1 -80.5(8)
Ge1 Se2 C16 C17 -100.8(7)
Ge1 Se2 C16 C18 80.3(7)
C7 C6 C5 C4 -3.3(13)
C17 C16 C18 C20 5.2(14)
Se2 C16 C18 C20 -175.8(7)
C7 N2 C9 C11 -76.0(8)
Ge1 N2 C9 C11 116.4(6)
C14 C11 C9 N2 -71.9(11)
C15 C11 C9 N2 166.4(9)
C2 C3 C4 C5 2.4(14)
C6 C5 C4 C3 3.9(13)
C18 C16 C17 C19 -5.3(13)
Se2 C16 C17 C19 175.7(7)
C16 C17 C19 C21 4.3(17)
C16 C18 C20 C21 -3.6(16)
C17 C19 C21 C20 -2.6(19)
C18 C20 C21 C19 2.2(18)
